data_4325185
loop_
_publ_author_name
'Juan Diwu'
'Shuao Wang'
'Justin J. Good'
'Victoria H. DiStefano'
'Thomas E. Albrecht-Schmitt'

_publ_section_title
;
 Deviation Between the Chemistry of Ce(IV) and Pu(IV) and Routes to
 Ordered and Disordered Heterobimetallic 4f/5f and 5f/5f Phosphonates
;
_journal_name_full 'Inorganic Chemistry'
_journal_page_first 4842
_journal_page_last 4850
_journal_paper_doi 10.1021/ic200006m
_journal_volume 50
_journal_year 2011
_chemical_formula_moiety U[C6H4(PO3H)2]2.(1.5H2O)
_chemical_formula_sum 'C12 H8 O13.5 P4 U'
_chemical_formula_weight 730.09
_chemical_name_common 'Uranium 1,2-Phenyldiphosphonate'
_chemical_name_systematic
; 
 ? 
;
_space_group_IT_number 2
_symmetry_cell_setting triclinic
_symmetry_space_group_name_Hall '-P 1'
_symmetry_space_group_name_H-M 'P -1'
_atom_sites_solution_hydrogens geom
_atom_sites_solution_primary direct
_atom_sites_solution_secondary difmap
_audit_creation_method SHELXL-97
_cell_angle_alpha 99.711(4)
_cell_angle_beta 95.693(4)
_cell_angle_gamma 102.967(3)
_cell_formula_units_Z 2
_cell_length_a 7.931(3)
_cell_length_b 9.961(3)
_cell_length_c 12.952(4)
_cell_measurement_reflns_used 3218
_cell_measurement_temperature 100(2)
_cell_measurement_theta_max 27.56
_cell_measurement_theta_min 1.61
_cell_volume 972.8(6)
_computing_cell_refinement 'SMART SAINT'
_computing_data_collection SMART
_computing_data_reduction SAINT
_computing_molecular_graphics 'SHELXP-97 (Sheldrick, 1997)'
_computing_publication_material 'SHELCIF-97 (Sheldrick, 2000)'
_computing_structure_refinement 'SHELXL-97 (Sheldrick, 1997)'
_computing_structure_solution 'SHELXS-97 (Sheldrick, 1990)'
_diffrn_ambient_temperature 100(2)
_diffrn_detector_area_resol_mean 0
_diffrn_measured_fraction_theta_full 0.962
_diffrn_measured_fraction_theta_max 0.962
_diffrn_measurement_device_type 'Bruker APEXII'
_diffrn_measurement_method '0.3 wide w/ exposures'
_diffrn_radiation_monochromator 'Quazar optics'
_diffrn_radiation_source 'Imus microdocused'
_diffrn_radiation_type MoK\a
_diffrn_radiation_wavelength 0.71073
_diffrn_reflns_av_R_equivalents 0.0602
_diffrn_reflns_av_sigmaI/netI 0.0807
_diffrn_reflns_limit_h_max 10
_diffrn_reflns_limit_h_min -10
_diffrn_reflns_limit_k_max 12
_diffrn_reflns_limit_k_min -12
_diffrn_reflns_limit_l_max 16
_diffrn_reflns_limit_l_min -16
_diffrn_reflns_number 10921
_diffrn_reflns_theta_full 27.56
_diffrn_reflns_theta_max 27.56
_diffrn_reflns_theta_min 1.61
_exptl_absorpt_coefficient_mu 8.743
_exptl_absorpt_correction_T_max 0.932
_exptl_absorpt_correction_T_min 0.837
_exptl_absorpt_correction_type numerical
_exptl_absorpt_process_details SHELXPREP
_exptl_crystal_colour 'pale green'
_exptl_crystal_density_diffrn 2.493
_exptl_crystal_density_meas ?
_exptl_crystal_description acicular
_exptl_crystal_F_000 680
_exptl_crystal_size_max 0.030
_exptl_crystal_size_mid 0.017
_exptl_crystal_size_min 0.008
_refine_diff_density_max 2.630
_refine_diff_density_min -2.583
_refine_diff_density_rms 0.259
_refine_ls_extinction_method none
_refine_ls_goodness_of_fit_ref 0.980
_refine_ls_hydrogen_treatment constr
_refine_ls_matrix_type full
_refine_ls_number_parameters 281
_refine_ls_number_reflns 4328
_refine_ls_number_restraints 18
_refine_ls_restrained_S_all 0.981
_refine_ls_R_factor_all 0.0684
_refine_ls_R_factor_gt 0.0426
_refine_ls_shift/su_max 0.001
_refine_ls_shift/su_mean 0.000
_refine_ls_structure_factor_coef Fsqd
_refine_ls_weighting_details 'calc w=1/[\s^2^(Fo^2^)+(0.0515P)^2^+0.0000P] where P=(Fo^2^+2Fc^2^)/3'
_refine_ls_weighting_scheme calc
_refine_ls_wR_factor_gt 0.0927
_refine_ls_wR_factor_ref 0.1025
_reflns_number_gt 3218
_reflns_number_total 4328
_reflns_threshold_expression >2sigma(I)
_cod_data_source_file ic200006m_si_002_6.cif
_cod_data_source_block UPhP2
_cod_depositor_comments
;
The following automatic conversions were performed:

'_exptl_crystal_density_meas' value 'n/a' was changed to '?' - the
value is perceived as not measured.

Automatic conversion script
Id: cif_fix_values 3008 2015-01-20 13:52:24Z robertas 
;
_cod_original_cell_volume 972.7(5)
_cod_original_formula_sum 'C12 H8 O13.50 P4 U'
_cod_database_code 4325185

loop_
_symmetry_equiv_pos_as_xyz
'x, y, z'
'-x, -y, -z'

loop_
_atom_site_label
_atom_site_type_symbol
_atom_site_fract_x
_atom_site_fract_y
_atom_site_fract_z
_atom_site_U_iso_or_equiv
_atom_site_adp_type
_atom_site_occupancy
_atom_site_symmetry_multiplicity
_atom_site_calc_flag
_atom_site_refinement_flags
U1 U 0.50143(5) 0.25209(4) 0.50652(3) 0.01229(11) Uani 1 1 d .
P4 P 0.5559(3) -0.0188(2) 0.29658(18) 0.0134(4) Uani 1 1 d .
P3 P 0.8318(3) 0.0943(2) 0.61729(18) 0.0131(4) Uani 1 1 d .
P2 P 0.2228(3) 0.4676(2) 0.61764(18) 0.0138(4) Uani 1 1 d .
P1 P 0.3497(3) 0.4107(2) 0.29440(18) 0.0147(5) Uani 1 1 d .
O4 O 0.2445(7) 0.3213(6) 0.5741(5) 0.0171(13) Uani 1 1 d .
O7 O 0.7892(8) 0.2211(6) 0.5773(5) 0.0169(13) Uani 1 1 d .
O1 O 0.3390(7) 0.3001(6) 0.3625(5) 0.0177(13) Uani 1 1 d .
O10 O 0.4603(7) 0.1395(6) 0.6453(5) 0.0172(13) Uani 1 1 d .
O11 O 0.5998(7) 0.1250(6) 0.3684(5) 0.0186(13) Uani 1 1 d .
O12 O 0.6975(8) -0.0193(7) 0.2197(5) 0.0198(14) Uani 1 1 d .
O2 O 0.1715(8) 0.3744(6) 0.2175(5) 0.0197(14) Uani 1 1 d .
O5 O 0.3078(8) 0.5789(6) 0.5612(5) 0.0179(13) Uani 1 1 d .
O6 O 0.0234(7) 0.4630(6) 0.6141(5) 0.0162(13) Uani 1 1 d U
O8 O 0.7197(8) -0.0461(6) 0.5589(5) 0.0197(14) Uani 1 1 d .
O9 O 1.0303(7) 0.0979(6) 0.6133(5) 0.0170(13) Uani 1 1 d .
O3 O 0.3921(8) 0.5592(6) 0.3569(5) 0.0201(14) Uani 1 1 d .
C2 C 0.3092(12) 0.5303(9) 0.7580(7) 0.0193(19) Uani 1 1 d .
C7 C 0.8086(11) 0.0992(9) 0.7569(7) 0.0165(18) Uani 1 1 d .
C1 C 0.5116(11) 0.4075(9) 0.2049(7) 0.0164(18) Uani 1 1 d .
C8 C 0.3527(11) -0.0558(8) 0.2089(7) 0.0143(17) Uani 1 1 d .
C3 C 0.1903(12) 0.5208(10) 0.8316(8) 0.023(2) Uani 1 1 d .
H3A H 0.0695 0.4801 0.8080 0.028 Uiso 1 1 calc R
C6 C 0.4599(13) 0.3562(10) 0.1003(8) 0.025(2) Uani 1 1 d .
H6A H 0.3396 0.3137 0.0762 0.030 Uiso 1 1 calc R
C9 C 0.3579(13) -0.0474(11) 0.1038(8) 0.027(2) Uani 1 1 d .
H9A H 0.4671 -0.0132 0.0813 0.032 Uiso 1 1 calc R
C11 C 0.9519(13) 0.1360(11) 0.9369(8) 0.028(2) Uani 1 1 d .
H11A H 1.0557 0.1658 0.9868 0.034 Uiso 1 1 calc R
C12 C 0.9603(12) 0.1413(9) 0.8308(8) 0.023(2) Uani 1 1 d .
H12A H 1.0702 0.1737 0.8084 0.027 Uiso 1 1 calc R
C4 C 0.2499(14) 0.5712(12) 0.9394(8) 0.034(3) Uani 1 1 d .
H4A H 0.1702 0.5602 0.9893 0.041 Uiso 1 1 calc R
C5 C 0.5767(16) 0.3631(12) 0.0262(9) 0.037(3) Uani 1 1 d .
H5A H 0.5371 0.3233 -0.0465 0.044 Uiso 1 1 calc R
C10 C 0.2065(14) -0.0878(13) 0.0304(9) 0.038(3) Uani 1 1 d .
H10A H 0.2125 -0.0821 -0.0417 0.045 Uiso 1 1 calc R
O2W O 0.9965(19) 0.2500(17) 0.4905(10) 0.042(6) Uani 0.53(3) 1 d PU
O1W O 0.9599(8) 0.2042(7) 0.3237(6) 0.0254(15) Uani 1 1 d U

loop_
_atom_site_aniso_label
_atom_site_aniso_U_11
_atom_site_aniso_U_22
_atom_site_aniso_U_33
_atom_site_aniso_U_23
_atom_site_aniso_U_13
_atom_site_aniso_U_12
U1 0.01035(14) 0.00584(14) 0.02377(19) 0.00733(11) 0.00320(11) 0.00471(10)
P4 0.0125(10) 0.0120(10) 0.0201(12) 0.0082(9) 0.0044(9) 0.0076(9)
P3 0.0127(10) 0.0080(10) 0.0227(12) 0.0076(9) 0.0043(9) 0.0067(8)
P2 0.0125(10) 0.0082(10) 0.0246(12) 0.0089(9) 0.0041(9) 0.0057(8)
P1 0.0135(10) 0.0117(10) 0.0216(12) 0.0070(9) 0.0013(9) 0.0066(9)
O4 0.013(3) 0.009(3) 0.034(4) 0.009(3) 0.006(3) 0.009(2)
O7 0.018(3) 0.012(3) 0.025(3) 0.009(3) 0.000(3) 0.011(3)
O1 0.011(3) 0.014(3) 0.029(4) 0.011(3) 0.000(2) 0.002(2)
O10 0.014(3) 0.013(3) 0.028(4) 0.011(3) 0.002(2) 0.003(2)
O11 0.014(3) 0.013(3) 0.029(4) 0.001(3) 0.001(3) 0.005(2)
O12 0.018(3) 0.025(4) 0.022(3) 0.011(3) 0.005(3) 0.010(3)
O2 0.019(3) 0.018(3) 0.021(3) 0.001(3) -0.005(3) 0.007(3)
O5 0.016(3) 0.008(3) 0.030(4) 0.009(3) 0.008(3) 0.000(2)
O6 0.012(3) 0.010(3) 0.029(3) 0.003(2) 0.002(2) 0.010(2)
O8 0.015(3) 0.012(3) 0.032(4) 0.007(3) 0.004(3) 0.002(2)
O9 0.016(3) 0.013(3) 0.028(3) 0.012(3) 0.006(3) 0.009(2)
O3 0.017(3) 0.013(3) 0.033(4) 0.006(3) 0.007(3) 0.005(3)
C2 0.019(5) 0.011(4) 0.030(5) 0.004(4) 0.002(4) 0.010(4)
C7 0.020(4) 0.009(4) 0.026(5) 0.009(4) 0.003(4) 0.010(4)
C1 0.011(4) 0.013(4) 0.025(5) 0.003(4) 0.000(3) 0.005(3)
C8 0.017(4) 0.008(4) 0.021(5) 0.006(3) 0.002(3) 0.005(3)
C3 0.021(5) 0.024(5) 0.031(6) 0.010(4) 0.008(4) 0.012(4)
C6 0.025(5) 0.020(5) 0.035(6) 0.006(4) 0.005(4) 0.013(4)
C9 0.023(5) 0.034(6) 0.027(5) 0.010(4) 0.005(4) 0.011(4)
C11 0.023(5) 0.040(6) 0.023(5) 0.005(5) -0.003(4) 0.013(5)
C12 0.018(5) 0.018(5) 0.032(6) 0.006(4) -0.002(4) 0.006(4)
C4 0.037(6) 0.043(7) 0.036(6) 0.014(5) 0.021(5) 0.029(5)
C5 0.051(7) 0.040(7) 0.023(6) 0.000(5) 0.004(5) 0.024(6)
C10 0.034(6) 0.054(8) 0.032(6) 0.018(5) 0.007(5) 0.016(6)
O2W 0.042(8) 0.060(9) 0.016(7) 0.012(6) 0.009(5) -0.009(6)
O1W 0.017(3) 0.017(3) 0.044(4) 0.012(3) 0.003(3) 0.005(3)

loop_
_atom_type_symbol
_atom_type_description
_atom_type_scat_dispersion_real
_atom_type_scat_dispersion_imag
_atom_type_scat_source
C C 0.0033 0.0016 'International Tables Vol C Tables 4.2.6.8 and 6.1.1.4'
H H 0.0000 0.0000 'International Tables Vol C Tables 4.2.6.8 and 6.1.1.4'
O O 0.0106 0.0060 'International Tables Vol C Tables 4.2.6.8 and 6.1.1.4'
P P 0.1023 0.0942 'International Tables Vol C Tables 4.2.6.8 and 6.1.1.4'
U U -9.6767 9.6646 'International Tables Vol C Tables 4.2.6.8 and 6.1.1.4'

loop_
_geom_angle_atom_site_label_1
_geom_angle_atom_site_label_2
_geom_angle_atom_site_label_3
_geom_angle
_geom_angle_site_symmetry_1
_geom_angle_site_symmetry_3
O10 U1 O3 81.0(2) . 2_666
O10 U1 O11 113.3(2) . .
O3 U1 O11 139.2(2) 2_666 .
O10 U1 O1 139.9(2) . .
O3 U1 O1 114.3(2) 2_666 .
O11 U1 O1 80.0(2) . .
O10 U1 O8 73.7(2) . 2_656
O3 U1 O8 145.9(2) 2_666 2_656
O11 U1 O8 73.3(2) . 2_656
O1 U1 O8 74.8(2) . 2_656
O10 U1 O5 145.6(2) . 2_666
O3 U1 O5 73.6(2) 2_666 2_666
O11 U1 O5 75.0(2) . 2_666
O1 U1 O5 73.2(2) . 2_666
O8 U1 O5 138.0(2) 2_656 2_666
O10 U1 O7 72.62(19) . .
O3 U1 O7 75.8(2) 2_666 .
O11 U1 O7 73.1(2) . .
O1 U1 O7 145.3(2) . .
O8 U1 O7 116.5(2) 2_656 .
O5 U1 O7 78.8(2) 2_666 .
O10 U1 O4 76.3(2) . .
O3 U1 O4 73.1(2) 2_666 .
O11 U1 O4 145.8(2) . .
O1 U1 O4 73.8(2) . .
O8 U1 O4 78.8(2) 2_656 .
O5 U1 O4 116.57(19) 2_666 .
O7 U1 O4 138.7(2) . .
O10 P4 O11 114.2(4) 2_656 .
O10 P4 O12 111.8(3) 2_656 .
O11 P4 O12 107.9(4) . .
O10 P4 C8 105.5(4) 2_656 .
O11 P4 C8 113.2(4) . .
O12 P4 C8 103.9(4) . .
O8 P3 O7 114.6(4) . .
O8 P3 O9 109.8(3) . .
O7 P3 O9 109.6(3) . .
O8 P3 C7 105.6(4) . .
O7 P3 C7 112.8(4) . .
O9 P3 C7 103.9(4) . .
O5 P2 O4 114.0(4) . .
O5 P2 O6 109.7(3) . .
O4 P2 O6 109.5(3) . .
O5 P2 C2 106.4(4) . .
O4 P2 C2 113.3(4) . .
O6 P2 C2 103.3(4) . .
O3 P1 O1 113.8(4) . .
O3 P1 O2 111.6(3) . .
O1 P1 O2 107.8(3) . .
O3 P1 C1 105.9(4) . .
O1 P1 C1 113.8(4) . .
O2 P1 C1 103.4(4) . .
P2 O4 U1 129.1(3) . .
P3 O7 U1 128.8(3) . .
P1 O1 U1 139.4(3) . .
P4 O10 U1 156.9(4) 2_656 .
P4 O11 U1 141.2(4) . .
P2 O5 U1 167.2(4) . 2_666
P3 O8 U1 166.7(4) . 2_656
P1 O3 U1 160.2(4) . 2_666
C3 C2 C1 118.9(9) . 2_666
C3 C2 P2 118.0(7) . .
C1 C2 P2 123.1(7) 2_666 .
C8 C7 C12 119.3(8) 2_656 .
C8 C7 P3 122.6(7) 2_656 .
C12 C7 P3 118.0(7) . .
C6 C1 C2 119.3(8) . 2_666
C6 C1 P1 119.9(7) . .
C2 C1 P1 120.5(7) 2_666 .
C9 C8 C7 119.3(8) . 2_656
C9 C8 P4 118.8(7) . .
C7 C8 P4 121.9(6) 2_656 .
C4 C3 C2 120.0(9) . .
C1 C6 C5 122.5(9) . .
C8 C9 C10 121.4(9) . .
C10 C11 C12 120.0(9) 2_656 .
C11 C12 C7 120.6(9) . .
C5 C4 C3 120.4(9) 2_666 .
C4 C5 C6 118.8(10) 2_666 .
C11 C10 C9 119.4(10) 2_656 .

loop_
_geom_bond_atom_site_label_1
_geom_bond_atom_site_label_2
_geom_bond_distance
_geom_bond_site_symmetry_2
U1 O10 2.287(6) .
U1 O3 2.290(6) 2_666
U1 O11 2.316(6) .
U1 O1 2.338(6) .
U1 O8 2.347(6) 2_656
U1 O5 2.348(6) 2_666
U1 O7 2.478(6) .
U1 O4 2.485(6) .
P4 O10 1.511(6) 2_656
P4 O11 1.517(6) .
P4 O12 1.573(6) .
P4 C8 1.803(8) .
P3 O8 1.507(6) .
P3 O7 1.534(6) .
P3 O9 1.573(6) .
P3 C7 1.829(9) .
P2 O5 1.501(6) .
P2 O4 1.525(6) .
P2 O6 1.568(6) .
P2 C2 1.828(10) .
P1 O3 1.508(6) .
P1 O1 1.517(6) .
P1 O2 1.578(6) .
P1 C1 1.815(9) .
O10 P4 1.511(6) 2_656
O5 U1 2.348(6) 2_666
O8 U1 2.347(6) 2_656
O3 U1 2.290(6) 2_666
C2 C3 1.406(13) .
C2 C1 1.416(12) 2_666
C7 C8 1.396(12) 2_656
C7 C12 1.396(12) .
C1 C6 1.352(13) .
C1 C2 1.416(12) 2_666
C8 C9 1.382(13) .
C8 C7 1.396(12) 2_656
C3 C4 1.397(14) .
C6 C5 1.397(14) .
C9 C10 1.391(14) .
C11 C10 1.376(14) 2_656
C11 C12 1.393(13) .
C4 C5 1.376(16) 2_666
C5 C4 1.376(15) 2_666
C10 C11 1.376(14) 2_656
